data_1570643
loop_
_publ_author_name
'Hou, Jinle'
'Huang, Nahui'
'Acharya, Dinesh'
'Liu, Yuxin'
'Zhu, Jiaying'
'Teng, Jiaxin'
'Wang, Zhi'
'Qu, Konggang'
'Zhang, Xianxi'
'Sun, Di'

_publ_section_title
;
 All-catecholate-stabilized black titanium-oxo clusters for efficient
 photothermal conversion.
;
_journal_issue 7
_journal_name_full 'Chemical science'
_journal_page_first 2655
_journal_page_last 2664
_journal_paper_doi 10.1039/d3sc05617a
_journal_volume 15
_journal_year 2024
_chemical_formula_moiety 'C120 H80 O56 Ti16, 2(H2 O), 2(C7 H8)'
_chemical_formula_sum 'C134 H100 O58 Ti16'
_chemical_formula_weight 3404.53
_space_group_crystal_system triclinic
_space_group_IT_number 2
_space_group_name_Hall '-P 1'
_space_group_name_H-M_alt 'P -1'
_atom_sites_solution_hydrogens mixed
_audit_creation_date 2023-05-09
_audit_creation_method
;
Olex2 1.3
(compiled 2020.11.12 svn.r5f609507 for OlexSys, GUI svn.r6408)
;
_audit_update_record
;
2023-09-13 deposited with the CCDC.	2024-01-03 downloaded from the CCDC.
;
_cell_angle_alpha 63.041(9)
_cell_angle_beta 64.513(13)
_cell_angle_gamma 71.596(9)
_cell_formula_units_Z 1
_cell_length_a 15.114(4)
_cell_length_b 16.444(5)
_cell_length_c 17.284(5)
_cell_measurement_reflns_used 1626
_cell_measurement_temperature 173.00
_cell_measurement_theta_max 71.332
_cell_measurement_theta_min 3.422
_cell_volume 3417.2(17)
_computing_cell_refinement 'SAINT V8.40B (?, 2016)'
_computing_data_reduction 'SAINT V8.40B (?, 2016)'
_computing_molecular_graphics 'Olex2 1.3 (Dolomanov et al., 2009)'
_computing_publication_material 'Olex2 1.3 (Dolomanov et al., 2009)'
_computing_structure_refinement 'SHELXL 2018/3 (Sheldrick, 2015)'
_diffrn_ambient_temperature 173.00
_diffrn_measured_fraction_theta_full 0.980
_diffrn_measured_fraction_theta_max 0.980
_diffrn_measurement_device_type 'Bruker D8VENTURE'
_diffrn_radiation_type CuK\a
_diffrn_radiation_wavelength 1.54178
_diffrn_reflns_av_unetI/netI 0.0836
_diffrn_reflns_Laue_measured_fraction_full 0.980
_diffrn_reflns_Laue_measured_fraction_max 0.980
_diffrn_reflns_limit_h_max 18
_diffrn_reflns_limit_h_min -15
_diffrn_reflns_limit_k_max 19
_diffrn_reflns_limit_k_min -17
_diffrn_reflns_limit_l_max 20
_diffrn_reflns_limit_l_min 0
_diffrn_reflns_number 11962
_diffrn_reflns_point_group_measured_fraction_full 0.980
_diffrn_reflns_point_group_measured_fraction_max 0.980
_diffrn_reflns_theta_full 67.072
_diffrn_reflns_theta_max 67.072
_diffrn_reflns_theta_min 3.050
_diffrn_source_current 1.1
_diffrn_source_power 0.055
_diffrn_source_voltage 50.0
_exptl_absorpt_coefficient_mu 8.315
_exptl_absorpt_correction_T_max 0.753555
_exptl_absorpt_correction_T_min 0.542087
_exptl_absorpt_correction_type multi-scan
_exptl_absorpt_process_details
;
 TWINABS-2012/1 (Bruker,2012) was used for absorption correction.

Final HKLF 4 output contains 50066 reflections, Rint = 0.0849
 (11652 with I > 3sig(I), Rint = 0.0554)
;
_exptl_crystal_colour 'clear dark black'
_exptl_crystal_colour_lustre clear
_exptl_crystal_colour_modifier dark
_exptl_crystal_colour_primary black
_exptl_crystal_density_diffrn 1.654
_exptl_crystal_description block
_exptl_crystal_F_000 1720
_exptl_crystal_size_max 0.1166
_exptl_crystal_size_mid 0.0588
_exptl_crystal_size_min 0.003
_refine_diff_density_max 1.523
_refine_diff_density_min -0.936
_refine_diff_density_rms 0.130
_refine_ls_extinction_method none
_refine_ls_goodness_of_fit_ref 1.050
_refine_ls_hydrogen_treatment constr
_refine_ls_matrix_type full
_refine_ls_number_parameters 810
_refine_ls_number_reflns 11962
_refine_ls_number_restraints 126
_refine_ls_restrained_S_all 1.065
_refine_ls_R_factor_all 0.1185
_refine_ls_R_factor_gt 0.0737
_refine_ls_shift/su_max 0.000
_refine_ls_shift/su_mean 0.000
_refine_ls_structure_factor_coef Fsqd
_refine_ls_weighting_details 'w=1/[\s^2^(Fo^2^)+(0.1186P)^2^+5.7597P] where P=(Fo^2^+2Fc^2^)/3'
_refine_ls_weighting_scheme calc
_refine_ls_wR_factor_gt 0.1865
_refine_ls_wR_factor_ref 0.2212
_reflns_Friedel_coverage 0.000
_reflns_number_gt 8098
_reflns_number_total 11962
_reflns_threshold_expression 'I > 2\s(I)'
_cod_data_source_file d3sc05617a2.cif
_cod_data_source_block cu_220703a_0m_5
_cod_depositor_comments 'Adding full bibliography for 1570642--1570645.cif.'
_cod_original_cell_volume 3417.3(18)
_cod_database_code 1570643
_shelx_shelxl_version_number 2018/3
_shelx_space_group_comment
;
The symmetry employed for this shelxl refinement is uniquely defined
by the following loop, which should always be used as a source of
symmetry information in preference to the above space-group names.
They are only intended as comments.
;
_shelx_estimated_absorpt_t_max 0.975
_shelx_estimated_absorpt_t_min 0.444
_olex2_refinement_description
;
1. Twinned data refinement
 Scales: 0.5693(14)
 0.4307(14)
2. Fixed Uiso
 At 1.2 times of:
  All C(H) groups
 At 1.5 times of:
  All C(H,H,H) groups, All O(H,H) groups
3. Uiso/Uaniso restraints and constraints
O6 \\sim C13 \\sim C14 \\sim C15 \\sim C16 \\sim C17 \\sim C18: within 2A with
sigma of 0.004 and sigma for terminal atoms of 0.01 within 2A
C61 \\sim C62 \\sim C63 \\sim C64 \\sim C65 \\sim C66 \\sim C67: within 2A with
sigma of 0.004 and sigma for terminal atoms of 0.01 within 2A
O20 \\sim C55 \\sim C56 \\sim C57 \\sim C58 \\sim C59 \\sim C60: within 2A with
sigma of 0.002 and sigma for terminal atoms of 0.01 within 2A
4.a Free rotating group:
 O1W(H1WA,H1WB)
4.b Aromatic/amide H refined with riding coordinates:
 C3(H3), C4(H4), C5(H5), C6(H6), C9(H9), C10(H10), C11(H11), C12(H12),
 C15(H15), C16(H16), C17(H17), C18(H18), C24(H24), C23(H23), C22(H22), C21(H21),
  C27(H27), C28(H28), C29(H29), C30(H30), C36(H36), C35(H35), C34(H34),
 C33(H33), C39(H39), C40(H40), C41(H41), C42(H42), C48(H48), C47(H47), C46(H46),
  C45(H45), C51(H51), C52(H52), C53(H53), C54(H54), C57(H57), C58(H58),
 C59(H59), C60(H60), C61(H61), C62(H62), C63(H63), C64(H64), C65(H65)
4.c Fitted hexagon refined as free rotating group:
 C1(C2,C3,C4,C5,C6), C8(C9,C10,C11,C12,C7), C13(C14,C15,C16,C17,C18), C19(C24,
 C23,C22,C21,C20), C25(C26,C27,C28,C29,C30), C32(C31,C36,C35,C34,C33), C38(C39,
 C40,C41,C42,C37), C43(C48,C47,C46,C45,C44), C49(C50,C51,C52,C53,C54), C55(C56,
 C57,C58,C59,C60), C66(C61,C62,C63,C64,C65)
4.d Idealised Me refined as rotating group:
 C67(H67A,H67B,H67C)
;
_olex2_submission_special_instructions 'No special instructions were received'

loop_
_space_group_symop_operation_xyz
'x, y, z'
'-x, -y, -z'

loop_
_atom_site_label
_atom_site_type_symbol
_atom_site_fract_x
_atom_site_fract_y
_atom_site_fract_z
_atom_site_U_iso_or_equiv
_atom_site_adp_type
_atom_site_occupancy
_atom_site_site_symmetry_order
_atom_site_calc_flag
_atom_site_refinement_flags_posn
_atom_site_refinement_flags_adp
_atom_site_refinement_flags_occupancy
_atom_site_disorder_assembly
_atom_site_disorder_group
Ti1 Ti 0.30779(12) 0.64238(10) 0.30559(10) 0.0317(4) Uani 1 1 d . . . . .
Ti2 Ti 0.30066(11) 0.43531(10) 0.35148(10) 0.0320(4) Uani 1 1 d . . . . .
Ti3 Ti 0.52476(12) 0.52784(12) 0.28140(11) 0.0353(4) Uani 1 1 d . . . . .
Ti4 Ti 0.34943(12) 0.71432(10) 0.06663(10) 0.0321(4) Uani 1 1 d . . . . .
Ti5 Ti 0.56290(11) 0.59426(10) 0.03211(10) 0.0303(4) Uani 1 1 d . . . . .
Ti6 Ti 0.33227(11) 0.51191(10) 0.09970(10) 0.0277(3) Uani 1 1 d . . . . .
Ti7 Ti 0.41031(11) 0.32686(10) 0.21839(10) 0.0296(3) Uani 1 1 d . . . . .
Ti8 Ti 0.62915(11) 0.40713(10) 0.15509(10) 0.0315(4) Uani 1 1 d . . . . .
O1 O 0.2818(4) 0.6034(4) 0.4517(4) 0.0396(14) Uani 1 1 d . . . . .
O2 O 0.2263(4) 0.7440(4) 0.3334(4) 0.0391(14) Uani 1 1 d . . . . .
O3 O 0.2117(4) 0.5594(4) 0.3455(4) 0.0373(14) Uani 1 1 d . . . . .
O4 O 0.1761(4) 0.4060(4) 0.3797(4) 0.0431(15) Uani 1 1 d . . . . .
O5 O 0.2020(4) 0.4918(4) 0.1404(4) 0.0428(15) Uani 1 1 d . . . . .
O6 O 0.2516(4) 0.6436(4) 0.0886(4) 0.0408(13) Uani 1 1 d . U . . .
O7 O 0.2546(4) 0.3041(4) 0.2643(4) 0.0390(14) Uani 1 1 d . . . . .
O8 O 0.4221(4) 0.2033(4) 0.2385(4) 0.0369(14) Uani 1 1 d . . . . .
O9 O 0.2795(5) 0.8344(4) 0.0381(4) 0.0396(14) Uani 1 1 d . . . . .
O10 O 0.3704(4) 0.7633(4) -0.0810(4) 0.0386(14) Uani 1 1 d . . . . .
O11 O 0.4467(4) 0.6569(4) 0.2757(4) 0.0396(14) Uani 1 1 d . . . . .
O12 O 0.6272(5) 0.5975(5) 0.2386(5) 0.0570(18) Uani 1 1 d . . . . .
O13 O 0.6683(5) 0.6561(5) -0.0009(5) 0.0560(19) Uani 1 1 d . . . . .
O14 O 0.4902(4) 0.7274(4) 0.0258(4) 0.0361(14) Uani 1 1 d . . . . .
O15 O 0.3085(5) 0.3720(4) 0.4735(4) 0.0461(16) Uani 1 1 d . . . . .
O16 O 0.3733(4) 0.3089(4) 0.3508(4) 0.0339(13) Uani 1 1 d . . . . .
O17 O 0.5331(4) 0.4684(4) 0.4021(4) 0.0434(16) Uani 1 1 d . . . . .
O18 O 0.5946(4) 0.3994(4) 0.2840(4) 0.0364(14) Uani 1 1 d . . . . .
O19 O 0.7552(4) 0.4713(4) 0.1232(4) 0.0442(15) Uani 1 1 d . . . . .
O20 O 0.7372(5) 0.3141(4) 0.1503(5) 0.0497(13) Uani 1 1 d . U . . .
O21 O 0.5420(4) 0.3314(4) 0.1869(4) 0.0319(13) Uani 1 1 d . . . . .
O22 O 0.4257(4) 0.5923(4) 0.0591(3) 0.0269(12) Uani 1 1 d . . . . .
O23 O 0.3874(4) 0.5175(4) 0.3216(4) 0.0312(12) Uani 1 1 d . . . . .
O24 O 0.3187(4) 0.6936(4) 0.1860(4) 0.0395(14) Uani 1 1 d . . . . .
O25 O 0.4061(4) 0.3909(4) 0.0966(4) 0.0314(13) Uani 1 1 d . . . . .
O26 O 0.3435(4) 0.4487(4) 0.2228(4) 0.0317(13) Uani 1 1 d . . . . .
O27 O 0.3648(4) 0.5276(4) -0.0314(4) 0.0305(12) Uani 1 1 d . . . . .
O28 O 0.5550(4) 0.5291(4) 0.1590(4) 0.0358(13) Uani 1 1 d . . . . .
C1 C 0.2192(4) 0.6690(3) 0.4849(4) 0.036(2) Uani 1 1 d G . . . .
C2 C 0.1885(4) 0.7471(4) 0.4183(3) 0.041(2) Uani 1 1 d G . . . .
C3 C 0.1244(5) 0.8205(3) 0.4419(4) 0.051(3) Uani 1 1 d G . . . .
H3 H 0.103421 0.873908 0.396396 0.061 Uiso 1 1 calc R U . . .
C4 C 0.0910(4) 0.8159(4) 0.5321(4) 0.057(3) Uani 1 1 d G . . . .
H4 H 0.047228 0.866124 0.548294 0.068 Uiso 1 1 calc R U . . .
C5 C 0.1217(5) 0.7379(5) 0.5987(3) 0.053(3) Uani 1 1 d G . . . .
H5 H 0.098927 0.734696 0.660397 0.064 Uiso 1 1 calc R U . . .
C6 C 0.1858(5) 0.6644(4) 0.5751(3) 0.048(2) Uani 1 1 d G . . . .
H6 H 0.206818 0.611049 0.620603 0.058 Uiso 1 1 calc R U . . .
C8 C 0.1170(4) 0.5583(4) 0.3606(5) 0.048(2) Uani 1 1 d G . . . .
C9 C 0.0414(5) 0.6333(4) 0.3585(6) 0.068(3) Uani 1 1 d G . . . .
H9 H 0.055127 0.692013 0.344165 0.081 Uiso 1 1 calc R U . . .
C10 C -0.0542(4) 0.6223(5) 0.3774(7) 0.088(4) Uani 1 1 d G . . . .
H10 H -0.105827 0.673568 0.375980 0.106 Uiso 1 1 calc R U . . .
C11 C -0.0742(4) 0.5364(6) 0.3984(6) 0.095(5) Uani 1 1 d G . . . .
H11 H -0.139589 0.528870 0.411333 0.114 Uiso 1 1 calc R U . . .
C12 C 0.0013(5) 0.4614(4) 0.4005(5) 0.062(3) Uani 1 1 d G . . . .
H12 H -0.012399 0.402616 0.414870 0.075 Uiso 1 1 calc R U . . .
C7 C 0.0969(4) 0.4723(4) 0.3816(5) 0.048(2) Uani 1 1 d G . . . .
C13 C 0.1268(4) 0.5626(4) 0.1392(6) 0.059(2) Uani 1 1 d G U . . .
C14 C 0.1545(4) 0.6482(5) 0.1075(5) 0.0528(17) Uani 1 1 d G U . . .
C15 C 0.0835(5) 0.7269(4) 0.1005(6) 0.074(2) Uani 1 1 d G U . . .
H15 H 0.102389 0.785402 0.078797 0.089 Uiso 1 1 calc R U . . .
C16 C -0.0151(4) 0.7199(4) 0.1251(6) 0.090(3) Uani 1 1 d G U . . .
H16 H -0.063581 0.773695 0.120271 0.108 Uiso 1 1 calc R U . . .
C17 C -0.0427(4) 0.6343(5) 0.1568(6) 0.095(3) Uani 1 1 d G U . . .
H17 H -0.110103 0.629547 0.173650 0.114 Uiso 1 1 calc R U . . .
C18 C 0.0282(5) 0.5556(4) 0.1639(6) 0.079(2) Uani 1 1 d G U . . .
H18 H 0.009346 0.497105 0.185557 0.095 Uiso 1 1 calc R U . . .
C19 C 0.3442(4) 0.1582(4) 0.2725(4) 0.038(2) Uani 1 1 d G . . . .
C24 C 0.3521(4) 0.0647(4) 0.2930(4) 0.047(2) Uani 1 1 d G . . . .
H24 H 0.415346 0.027456 0.284152 0.057 Uiso 1 1 calc R U . . .
C23 C 0.2673(5) 0.0257(3) 0.3263(5) 0.060(3) Uani 1 1 d G . . . .
H23 H 0.272711 -0.038245 0.340326 0.072 Uiso 1 1 calc R U . . .
C22 C 0.1747(4) 0.0802(4) 0.3393(5) 0.067(3) Uani 1 1 d G . . . .
H22 H 0.116831 0.053497 0.362062 0.080 Uiso 1 1 calc R U . . .
C21 C 0.1669(4) 0.1737(4) 0.3188(5) 0.063(3) Uani 1 1 d G . . . .
H21 H 0.103586 0.210942 0.327624 0.076 Uiso 1 1 calc R U . . .
C20 C 0.2516(4) 0.2127(3) 0.2854(5) 0.043(2) Uani 1 1 d G . . . .
C25 C 0.3778(4) 0.2447(3) 0.4332(3) 0.0346(19) Uani 1 1 d G . . . .
C26 C 0.3414(4) 0.2808(3) 0.5018(4) 0.036(2) Uani 1 1 d G . . . .
C27 C 0.3417(5) 0.2235(4) 0.5905(3) 0.046(2) Uani 1 1 d G . . . .
H27 H 0.316843 0.248222 0.637348 0.055 Uiso 1 1 calc R U . . .
C28 C 0.3783(5) 0.1301(4) 0.6106(3) 0.051(3) Uani 1 1 d G . . . .
H28 H 0.378479 0.090931 0.671229 0.061 Uiso 1 1 calc R U . . .
C29 C 0.4146(5) 0.0940(3) 0.5420(4) 0.051(3) Uani 1 1 d G . . . .
H29 H 0.439663 0.030119 0.555762 0.061 Uiso 1 1 calc R U . . .
C30 C 0.4144(5) 0.1513(4) 0.4533(3) 0.047(2) Uani 1 1 d G . . . .
H30 H 0.439212 0.126597 0.406414 0.056 Uiso 1 1 calc R U . . .
C32 C 0.3149(4) 0.8455(3) -0.1105(4) 0.041(2) Uani 1 1 d G . . . .
C31 C 0.2644(5) 0.8843(4) -0.0435(3) 0.044(2) Uani 1 1 d G . . . .
C36 C 0.2003(5) 0.9671(4) -0.0617(4) 0.051(3) Uani 1 1 d G . . . .
H36 H 0.165715 0.993627 -0.015888 0.062 Uiso 1 1 calc R U . . .
C35 C 0.1868(5) 1.0111(3) -0.1469(5) 0.060(3) Uani 1 1 d G . . . .
H35 H 0.142958 1.067734 -0.159269 0.072 Uiso 1 1 calc R U . . .
C34 C 0.2373(5) 0.9724(4) -0.2139(4) 0.056(3) Uani 1 1 d G . . . .
H34 H 0.228097 1.002456 -0.272068 0.067 Uiso 1 1 calc R U . . .
C33 C 0.3014(5) 0.8896(4) -0.1957(3) 0.050(3) Uani 1 1 d G . . . .
H33 H 0.335994 0.863070 -0.241487 0.060 Uiso 1 1 calc R U . . .
C38 C 0.6016(5) 0.3384(4) 0.3653(3) 0.043(2) Uani 1 1 d G . . . .
C39 C 0.6377(5) 0.2448(4) 0.3870(3) 0.045(2) Uani 1 1 d G . . . .
H39 H 0.663541 0.219239 0.340666 0.054 Uiso 1 1 calc R U . . .
C40 C 0.6361(5) 0.1885(3) 0.4765(4) 0.055(3) Uani 1 1 d G . . . .
H40 H 0.660833 0.124502 0.491259 0.066 Uiso 1 1 calc R U . . .
C41 C 0.5984(5) 0.2259(4) 0.5442(3) 0.055(3) Uani 1 1 d G . . . .
H41 H 0.597270 0.187413 0.605377 0.066 Uiso 1 1 calc R U . . .
C42 C 0.5622(4) 0.3195(4) 0.5226(3) 0.044(2) Uani 1 1 d G . . . .
H42 H 0.536415 0.345061 0.568904 0.052 Uiso 1 1 calc R U . . .
C37 C 0.5638(4) 0.3758(3) 0.4331(4) 0.036(2) Uani 1 1 d G . . . .
C43 C 0.5051(5) 0.7226(4) 0.2395(4) 0.048(3) Uani 1 1 d G . . . .
C48 C 0.4730(5) 0.8161(5) 0.2230(5) 0.074(4) Uani 1 1 d G . . . .
H48 H 0.404340 0.839712 0.235922 0.088 Uiso 1 1 calc R U . . .
C47 C 0.5414(8) 0.8750(4) 0.1876(5) 0.093(5) Uani 1 1 d G . . . .
H47 H 0.519414 0.938963 0.176302 0.111 Uiso 1 1 calc R U . . .
C46 C 0.6418(7) 0.8405(6) 0.1686(5) 0.095(5) Uani 1 1 d G . . . .
H46 H 0.688558 0.880787 0.144416 0.114 Uiso 1 1 calc R U . . .
C45 C 0.6740(5) 0.7470(7) 0.1851(5) 0.088(5) Uani 1 1 d G . . . .
H45 H 0.742629 0.723358 0.172150 0.106 Uiso 1 1 calc R U . . .
C44 C 0.6056(5) 0.6880(4) 0.2205(5) 0.063(3) Uani 1 1 d G . . . .
C49 C 0.5517(5) 0.7897(4) -0.0095(4) 0.047(2) Uani 1 1 d G . . . .
C50 C 0.6505(5) 0.7493(4) -0.0252(5) 0.054(3) Uani 1 1 d G . . . .
C51 C 0.7236(4) 0.8035(6) -0.0609(6) 0.107(6) Uani 1 1 d G . . . .
H51 H 0.791119 0.775878 -0.071562 0.128 Uiso 1 1 calc R U . . .
C52 C 0.6980(6) 0.8980(6) -0.0809(6) 0.110(6) Uani 1 1 d G . . . .
H52 H 0.747980 0.934960 -0.105298 0.132 Uiso 1 1 calc R U . . .
C53 C 0.5992(7) 0.9383(4) -0.0653(5) 0.088(5) Uani 1 1 d G . . . .
H53 H 0.581692 1.002905 -0.078957 0.105 Uiso 1 1 calc R U . . .
C54 C 0.5261(5) 0.8842(4) -0.0296(5) 0.058(3) Uani 1 1 d G . . . .
H54 H 0.458541 0.911770 -0.018879 0.070 Uiso 1 1 calc R U . . .
C55 C 0.8273(4) 0.3244(5) 0.1366(6) 0.0657(15) Uani 1 1 d G U . . .
C56 C 0.8394(4) 0.4120(4) 0.1195(6) 0.0718(18) Uani 1 1 d G U . . .
C57 C 0.9308(5) 0.4280(4) 0.1063(6) 0.0829(19) Uani 1 1 d G U . . .
H57 H 0.939131 0.487875 0.094643 0.099 Uiso 1 1 calc R U . . .
C58 C 1.0100(4) 0.3563(5) 0.1103(6) 0.090(2) Uani 1 1 d G U . . .
H58 H 1.072403 0.367236 0.101359 0.108 Uiso 1 1 calc R U . . .
C59 C 0.9978(4) 0.2687(4) 0.1274(6) 0.089(2) Uani 1 1 d G U . . .
H59 H 1.051886 0.219716 0.130173 0.106 Uiso 1 1 calc R U . . .
C60 C 0.9064(5) 0.2527(4) 0.1406(6) 0.0794(19) Uani 1 1 d G U . . .
H60 H 0.898096 0.192835 0.152271 0.095 Uiso 1 1 calc R U . . .
O1W O 0.3320(5) 0.4594(5) 0.5721(4) 0.0464(16) Uani 1 1 d G . . . .
H1WA H 0.299884 0.510838 0.543966 0.070 Uiso 1 1 d G U . . .
H1WB H 0.372366 0.438598 0.528598 0.070 Uiso 1 1 d G U . . .
C66 C -0.0159(6) 0.9579(8) 0.2770(5) 0.101(3) Uani 1 1 d G U . . .
C61 C -0.0575(7) 0.8770(7) 0.3236(7) 0.097(3) Uani 1 1 d G U . . .
H61 H -0.033827 0.831000 0.297556 0.117 Uiso 1 1 calc R U . . .
C62 C -0.1336(7) 0.8635(6) 0.4082(7) 0.097(3) Uani 1 1 d G U . . .
H62 H -0.161986 0.808233 0.440077 0.116 Uiso 1 1 calc R U . . .
C63 C -0.1682(6) 0.9308(7) 0.4463(5) 0.099(3) Uani 1 1 d G U . . .
H63 H -0.220202 0.921592 0.504197 0.119 Uiso 1 1 calc R U . . .
C64 C -0.1266(7) 1.0117(6) 0.3998(7) 0.097(3) Uani 1 1 d G U . . .
H64 H -0.150260 1.057719 0.425795 0.117 Uiso 1 1 calc R U . . .
C65 C -0.0505(7) 1.0252(6) 0.3151(7) 0.098(3) Uani 1 1 d G U . . .
H65 H -0.022101 1.080487 0.283273 0.118 Uiso 1 1 calc R U . . .
C67 C 0.0636(12) 0.9639(13) 0.1888(11) 0.131(5) Uani 1 1 d . U . . .
H67A H 0.036042 0.996768 0.138699 0.196 Uiso 1 1 calc R U . . .
H67B H 0.094999 0.901660 0.189593 0.196 Uiso 1 1 calc R U . . .
H67C H 0.113163 0.997475 0.179060 0.196 Uiso 1 1 calc R U . . .

loop_
_atom_site_aniso_label
_atom_site_aniso_U_11
_atom_site_aniso_U_22
_atom_site_aniso_U_33
_atom_site_aniso_U_23
_atom_site_aniso_U_13
_atom_site_aniso_U_12
Ti1 0.0382(9) 0.0334(8) 0.0269(8) -0.0144(7) -0.0119(7) -0.0035(7)
Ti2 0.0374(9) 0.0334(8) 0.0283(8) -0.0130(7) -0.0128(7) -0.0044(7)
Ti3 0.0348(9) 0.0499(9) 0.0321(9) -0.0220(8) -0.0166(7) -0.0019(7)
Ti4 0.0403(9) 0.0302(8) 0.0286(8) -0.0121(6) -0.0156(7) -0.0012(6)
Ti5 0.0318(9) 0.0374(8) 0.0279(8) -0.0141(7) -0.0131(7) -0.0058(6)
Ti6 0.0286(8) 0.0321(8) 0.0276(8) -0.0137(6) -0.0106(6) -0.0052(6)
Ti7 0.0338(9) 0.0309(8) 0.0258(8) -0.0108(6) -0.0110(7) -0.0052(6)
Ti8 0.0318(9) 0.0394(8) 0.0290(8) -0.0165(7) -0.0157(7) 0.0010(7)
O1 0.043(4) 0.037(3) 0.038(3) -0.016(3) -0.015(3) 0.001(3)
O2 0.043(4) 0.043(3) 0.036(3) -0.021(3) -0.016(3) 0.001(3)
O3 0.028(3) 0.048(4) 0.039(3) -0.025(3) -0.010(3) 0.003(3)
O4 0.038(4) 0.043(4) 0.044(4) -0.017(3) -0.005(3) -0.011(3)
O5 0.034(3) 0.054(4) 0.045(4) -0.019(3) -0.014(3) -0.011(3)
O6 0.031(3) 0.051(3) 0.059(3) -0.036(3) -0.024(3) 0.008(2)
O7 0.040(3) 0.029(3) 0.045(4) -0.012(3) -0.019(3) 0.000(3)
O8 0.041(4) 0.034(3) 0.036(3) -0.012(3) -0.016(3) -0.004(3)
O9 0.052(4) 0.035(3) 0.028(3) -0.010(3) -0.020(3) 0.003(3)
O10 0.050(4) 0.034(3) 0.030(3) -0.010(3) -0.022(3) 0.004(3)
O11 0.048(4) 0.042(3) 0.037(3) -0.018(3) -0.014(3) -0.013(3)
O12 0.045(4) 0.083(5) 0.054(4) -0.028(4) -0.019(4) -0.017(4)
O13 0.036(4) 0.082(5) 0.072(5) -0.050(4) -0.005(3) -0.021(4)
O14 0.044(4) 0.028(3) 0.041(3) -0.011(3) -0.017(3) -0.011(3)
O15 0.059(4) 0.048(4) 0.042(4) -0.025(3) -0.017(3) -0.009(3)
O16 0.040(3) 0.033(3) 0.027(3) -0.008(3) -0.013(3) -0.006(2)
O17 0.042(4) 0.064(4) 0.033(3) -0.028(3) -0.020(3) 0.007(3)
O18 0.044(4) 0.046(3) 0.027(3) -0.018(3) -0.018(3) -0.001(3)
O19 0.037(3) 0.049(4) 0.049(4) -0.011(3) -0.020(3) -0.012(3)
O20 0.038(2) 0.049(3) 0.080(3) -0.032(3) -0.034(2) 0.003(2)
O21 0.032(3) 0.037(3) 0.030(3) -0.017(3) -0.011(3) -0.002(2)
O22 0.029(3) 0.032(3) 0.024(3) -0.012(2) -0.011(2) -0.004(2)
O23 0.031(3) 0.035(3) 0.033(3) -0.018(3) -0.017(3) 0.005(2)
O24 0.048(4) 0.037(3) 0.036(3) -0.016(3) -0.019(3) 0.001(3)
O25 0.029(3) 0.034(3) 0.033(3) -0.019(3) -0.004(3) -0.007(2)
O26 0.032(3) 0.036(3) 0.028(3) -0.014(3) -0.005(2) -0.009(2)
O27 0.028(3) 0.034(3) 0.032(3) -0.018(3) -0.011(3) 0.002(2)
O28 0.029(3) 0.050(3) 0.037(3) -0.025(3) -0.016(3) 0.005(3)
C1 0.049(5) 0.044(5) 0.023(4) -0.015(4) -0.013(4) -0.014(4)
C2 0.041(5) 0.043(5) 0.046(5) -0.025(5) -0.013(4) -0.004(4)
C3 0.049(6) 0.057(6) 0.056(6) -0.032(5) -0.017(5) -0.004(5)
C4 0.042(6) 0.073(7) 0.070(8) -0.047(6) -0.010(6) -0.008(5)
C5 0.044(6) 0.077(7) 0.052(6) -0.041(6) -0.009(5) -0.009(5)
C6 0.054(6) 0.057(6) 0.043(6) -0.027(5) -0.016(5) -0.006(5)
C8 0.039(6) 0.055(6) 0.056(6) -0.029(5) -0.017(5) 0.000(5)
C9 0.037(6) 0.060(7) 0.108(10) -0.045(7) -0.027(6) 0.016(5)
C10 0.035(7) 0.088(10) 0.146(14) -0.064(10) -0.032(8) 0.021(6)
C11 0.049(8) 0.089(10) 0.158(15) -0.059(10) -0.032(9) -0.009(7)
C12 0.038(6) 0.068(7) 0.083(8) -0.038(7) -0.007(6) -0.015(5)
C7 0.036(6) 0.053(6) 0.047(6) -0.017(5) -0.005(5) -0.012(5)
C13 0.032(3) 0.063(3) 0.089(4) -0.034(3) -0.027(3) 0.004(3)
C14 0.033(3) 0.058(3) 0.076(4) -0.035(3) -0.025(3) 0.008(3)
C15 0.040(3) 0.068(4) 0.096(4) -0.026(4) -0.024(3) 0.008(3)
C16 0.042(4) 0.075(4) 0.117(5) -0.017(4) -0.026(4) 0.006(3)
C17 0.040(4) 0.078(4) 0.125(5) -0.015(4) -0.025(4) 0.005(3)
C18 0.035(3) 0.072(4) 0.113(5) -0.024(4) -0.027(4) 0.002(3)
C19 0.049(6) 0.041(5) 0.028(5) -0.013(4) -0.015(4) -0.009(4)
C24 0.050(6) 0.034(5) 0.050(6) -0.015(4) -0.015(5) -0.001(4)
C23 0.084(9) 0.044(6) 0.057(7) -0.022(5) -0.015(6) -0.024(6)
C22 0.063(8) 0.063(7) 0.082(9) -0.034(7) -0.015(7) -0.021(6)
C21 0.057(7) 0.053(6) 0.075(8) -0.025(6) -0.012(6) -0.015(5)
C20 0.047(6) 0.037(5) 0.045(6) -0.013(4) -0.012(5) -0.011(4)
C25 0.024(4) 0.048(5) 0.027(5) -0.012(4) -0.007(4) -0.007(4)
C26 0.047(5) 0.032(5) 0.029(5) -0.007(4) -0.014(4) -0.010(4)
C27 0.071(7) 0.049(6) 0.026(5) -0.014(4) -0.020(5) -0.015(5)
C28 0.060(7) 0.057(6) 0.031(5) -0.006(5) -0.019(5) -0.010(5)
C29 0.060(7) 0.038(5) 0.038(5) -0.001(4) -0.022(5) 0.003(5)
C30 0.055(6) 0.050(6) 0.030(5) -0.009(4) -0.019(5) -0.003(5)
C32 0.050(6) 0.034(5) 0.041(5) -0.011(4) -0.022(5) -0.002(4)
C31 0.045(6) 0.032(5) 0.052(6) -0.017(4) -0.019(5) 0.002(4)
C36 0.060(7) 0.039(5) 0.051(6) -0.014(5) -0.018(5) -0.007(5)
C35 0.080(8) 0.033(5) 0.069(8) -0.012(5) -0.044(7) 0.007(5)
C34 0.078(8) 0.042(6) 0.043(6) 0.002(5) -0.039(6) -0.004(5)
C33 0.079(8) 0.041(5) 0.038(5) -0.004(4) -0.035(5) -0.014(5)
C38 0.039(5) 0.049(6) 0.054(6) -0.024(5) -0.021(5) -0.007(4)
C39 0.061(7) 0.047(5) 0.039(5) -0.014(4) -0.029(5) -0.008(5)
C40 0.076(8) 0.053(6) 0.036(5) -0.002(5) -0.031(5) -0.015(5)
C41 0.058(7) 0.085(8) 0.024(5) -0.019(5) -0.017(5) -0.010(6)
C42 0.034(5) 0.061(6) 0.037(5) -0.024(5) -0.013(4) 0.001(4)
C37 0.041(5) 0.049(5) 0.025(4) -0.010(4) -0.018(4) -0.008(4)
C43 0.071(8) 0.055(6) 0.024(5) -0.017(4) -0.003(5) -0.032(5)
C48 0.120(11) 0.076(8) 0.040(6) -0.024(6) -0.020(7) -0.040(8)
C47 0.163(16) 0.074(9) 0.046(7) -0.009(6) -0.013(9) -0.077(10)
C46 0.138(14) 0.111(12) 0.062(8) -0.005(8) -0.040(9) -0.084(11)
C45 0.089(10) 0.109(11) 0.077(9) 0.004(8) -0.045(8) -0.064(9)
C44 0.070(8) 0.085(9) 0.045(6) -0.014(6) -0.026(6) -0.031(7)
C49 0.062(7) 0.046(6) 0.043(6) -0.019(5) -0.015(5) -0.022(5)
C50 0.058(7) 0.063(7) 0.051(6) -0.033(6) -0.001(5) -0.029(6)
C51 0.084(10) 0.112(12) 0.164(16) -0.090(12) -0.012(10) -0.049(9)
C52 0.116(14) 0.117(14) 0.116(13) -0.059(11) -0.002(11) -0.072(11)
C53 0.162(15) 0.073(9) 0.044(7) -0.005(6) -0.024(8) -0.079(10)
C54 0.099(9) 0.039(5) 0.044(6) -0.013(5) -0.021(6) -0.027(6)
C55 0.041(2) 0.056(3) 0.095(3) -0.025(3) -0.029(2) 0.002(2)
C56 0.042(3) 0.059(3) 0.103(4) -0.021(3) -0.029(3) 0.000(2)
C57 0.046(3) 0.064(3) 0.112(4) -0.017(3) -0.026(3) -0.001(2)
C58 0.049(3) 0.067(3) 0.117(4) -0.015(3) -0.023(3) 0.001(3)
C59 0.048(3) 0.066(3) 0.115(4) -0.015(3) -0.023(3) 0.003(2)
C60 0.045(3) 0.061(3) 0.107(4) -0.019(3) -0.025(3) 0.003(2)
O1W 0.058(5) 0.052(4) 0.037(3) -0.020(3) -0.024(3) -0.001(3)
C66 0.093(6) 0.124(6) 0.094(5) -0.035(5) -0.050(4) -0.008(5)
C61 0.094(6) 0.119(6) 0.094(5) -0.038(5) -0.052(4) -0.007(5)
C62 0.096(6) 0.118(6) 0.093(5) -0.038(5) -0.051(4) -0.010(5)
C63 0.098(6) 0.120(6) 0.093(5) -0.039(5) -0.048(4) -0.010(5)
C64 0.098(6) 0.117(6) 0.096(5) -0.042(5) -0.050(4) -0.011(5)
C65 0.094(6) 0.119(6) 0.096(5) -0.036(5) -0.052(4) -0.013(5)
C67 0.119(9) 0.160(10) 0.098(8) -0.041(8) -0.036(8) -0.015(8)

loop_
_atom_type_symbol
_atom_type_description
_atom_type_scat_dispersion_real
_atom_type_scat_dispersion_imag
_atom_type_scat_source
C C 0.0181 0.0091 'International Tables Vol C Tables 4.2.6.8 and 6.1.1.4'
H H 0.0000 0.0000 'International Tables Vol C Tables 4.2.6.8 and 6.1.1.4'
O O 0.0492 0.0322 'International Tables Vol C Tables 4.2.6.8 and 6.1.1.4'
Ti Ti 0.2191 1.8069 'International Tables Vol C Tables 4.2.6.8 and 6.1.1.4'

loop_
_geom_angle_atom_site_label_1
_geom_angle_atom_site_label_2
_geom_angle_atom_site_label_3
_geom_angle
_geom_angle_site_symmetry_1
_geom_angle_site_symmetry_3
_geom_angle_publ_flag
Ti2 Ti1 Ti3 70.34(5) . . ?
O1 Ti1 Ti2 87.55(16) . . ?
O1 Ti1 Ti3 89.74(16) . . ?
O2 Ti1 Ti2 140.0(2) . . ?
O2 Ti1 Ti3 143.5(2) . . ?
O2 Ti1 O1 75.5(2) . . ?
O2 Ti1 O3 103.0(3) . . ?
O2 Ti1 O11 106.4(3) . . ?
O2 Ti1 O23 160.4(2) . . ?
O3 Ti1 Ti2 39.23(16) . . ?
O3 Ti1 Ti3 109.57(17) . . ?
O3 Ti1 O1 87.4(2) . . ?
O3 Ti1 O11 148.5(2) . . ?
O11 Ti1 Ti2 109.34(18) . . ?
O11 Ti1 Ti3 39.06(17) . . ?
O11 Ti1 O1 89.3(2) . . ?
O23 Ti1 Ti2 35.72(16) . . ?
O23 Ti1 Ti3 34.91(16) . . ?
O23 Ti1 O1 84.9(2) . . ?
O23 Ti1 O3 74.8(2) . . ?
O23 Ti1 O11 73.7(2) . . ?
O24 Ti1 Ti2 101.06(19) . . ?
O24 Ti1 Ti3 97.5(2) . . ?
O24 Ti1 O1 170.2(2) . . ?
O24 Ti1 O2 94.8(3) . . ?
O24 Ti1 O3 96.2(3) . . ?
O24 Ti1 O11 92.2(3) . . ?
O24 Ti1 O23 104.8(2) . . ?
Ti7 Ti2 Ti1 126.95(6) . . ?
O3 Ti2 Ti1 38.15(16) . . ?
O3 Ti2 Ti7 135.89(17) . . ?
O4 Ti2 Ti1 116.7(2) . . ?
O4 Ti2 Ti7 92.45(19) . . ?
O4 Ti2 O3 78.6(3) . . ?
O4 Ti2 O15 97.4(3) . . ?
O4 Ti2 O16 93.3(3) . . ?
O4 Ti2 O23 153.6(3) . . ?
O4 Ti2 O26 92.6(2) . . ?
O15 Ti2 Ti1 103.59(18) . . ?
O15 Ti2 Ti7 116.09(19) . . ?
O15 Ti2 O3 107.9(2) . . ?
O15 Ti2 O16 77.5(2) . . ?
O15 Ti2 O23 90.3(2) . . ?
O15 Ti2 O26 151.9(3) . . ?
O16 Ti2 Ti1 149.26(17) . . ?
O16 Ti2 Ti7 38.89(16) . . ?
O16 Ti2 O3 170.7(2) . . ?
O23 Ti2 Ti1 37.02(16) . . ?
O23 Ti2 Ti7 106.76(17) . . ?
O23 Ti2 O3 75.0(2) . . ?
O23 Ti2 O16 113.0(2) . . ?
O23 Ti2 O26 92.3(2) . . ?
O26 Ti2 Ti1 95.11(16) . . ?
O26 Ti2 Ti7 36.96(16) . . ?
O26 Ti2 O3 99.7(2) . . ?
O26 Ti2 O16 75.8(2) . . ?
Ti1 Ti3 Ti8 124.24(6) . . ?
O11 Ti3 Ti1 37.78(16) . . ?
O11 Ti3 Ti8 140.05(17) . . ?
O12 Ti3 Ti1 115.3(2) . . ?
O12 Ti3 Ti8 99.9(2) . . ?
O12 Ti3 O11 77.7(3) . . ?
O12 Ti3 O17 92.2(3) . . ?
O12 Ti3 O18 105.7(3) . . ?
O12 Ti3 O23 151.5(3) . . ?
O12 Ti3 O28 92.9(3) . . ?
O17 Ti3 Ti1 105.52(18) . . ?
O17 Ti3 Ti8 115.29(19) . . ?
O17 Ti3 O11 104.7(2) . . ?
O17 Ti3 O18 77.9(2) . . ?
O17 Ti3 O23 94.8(2) . . ?
O17 Ti3 O28 151.3(3) . . ?
O18 Ti3 Ti1 138.59(18) . . ?
O18 Ti3 Ti8 37.60(15) . . ?
O18 Ti3 O11 175.8(2) . . ?
O23 Ti3 Ti1 36.30(16) . . ?
O23 Ti3 Ti8 101.98(16) . . ?
O23 Ti3 O11 73.8(2) . . ?
O23 Ti3 O18 102.8(2) . . ?
O23 Ti3 O28 94.0(2) . . ?
O28 Ti3 Ti1 97.67(17) . . ?
O28 Ti3 Ti8 36.07(17) . . ?
O28 Ti3 O11 104.0(2) . . ?
O28 Ti3 O18 73.6(2) . . ?
Ti5 Ti4 Ti6 70.27(5) . . ?
O6 Ti4 Ti5 109.48(17) . . ?
O6 Ti4 Ti6 39.64(17) . . ?
O6 Ti4 O10 86.2(2) . . ?
O6 Ti4 O14 148.7(2) . . ?
O6 Ti4 O22 74.1(2) . . ?
O9 Ti4 Ti5 144.8(2) . . ?
O9 Ti4 Ti6 140.1(2) . . ?
O9 Ti4 O6 101.2(3) . . ?
O9 Ti4 O10 74.9(2) . . ?
O9 Ti4 O14 106.1(3) . . ?
O9 Ti4 O22 162.6(2) . . ?
O10 Ti4 Ti5 89.84(16) . . ?
O10 Ti4 Ti6 91.62(16) . . ?
O14 Ti4 Ti5 40.17(16) . . ?
O14 Ti4 Ti6 110.37(17) . . ?
O14 Ti4 O10 86.4(2) . . ?
O14 Ti4 O22 75.3(2) . . ?
O22 Ti4 Ti5 35.42(15) . . ?
O22 Ti4 Ti6 35.07(15) . . ?
O22 Ti4 O10 87.9(2) . . ?
O24 Ti4 Ti5 98.94(19) . . ?
O24 Ti4 Ti6 95.99(19) . . ?
O24 Ti4 O6 95.5(3) . . ?
O24 Ti4 O9 95.0(3) . . ?
O24 Ti4 O10 169.9(2) . . ?
O24 Ti4 O14 97.1(3) . . ?
O24 Ti4 O22 102.1(2) . . ?
Ti6 Ti5 Ti4 128.57(6) 2_665 . ?
Ti8 Ti5 Ti4 128.50(7) . . ?
Ti8 Ti5 Ti6 77.54(6) . 2_665 ?
O13 Ti5 Ti4 115.0(2) . . ?
O13 Ti5 Ti6 98.5(2) . 2_665 ?
O13 Ti5 Ti8 100.0(2) . . ?
O13 Ti5 O14 77.4(3) . . ?
O13 Ti5 O22 151.9(3) . . ?
O13 Ti5 O25 92.9(3) . 2_665 ?
O13 Ti5 O27 101.0(3) . 2_665 ?
O13 Ti5 O28 94.5(3) . . ?
O14 Ti5 Ti4 37.68(16) . . ?
O14 Ti5 Ti6 137.87(17) . 2_665 ?
O14 Ti5 Ti8 144.58(17) . . ?
O22 Ti5 Ti4 37.07(16) . . ?
O22 Ti5 Ti6 101.19(16) . 2_665 ?
O22 Ti5 Ti8 103.64(17) . . ?
O22 Ti5 O14 74.5(2) . . ?
O22 Ti5 O25 90.3(2) . 2_665 ?
O22 Ti5 O27 106.9(2) . 2_665 ?
O25 Ti5 Ti4 99.47(17) 2_665 . ?
O25 Ti5 Ti6 38.33(16) 2_665 2_665 ?
O25 Ti5 Ti8 115.84(17) 2_665 . ?
O25 Ti5 O14 99.6(2) 2_665 . ?
O27 Ti5 Ti4 143.95(17) 2_665 . ?
O27 Ti5 Ti6 39.59(16) 2_665 2_665 ?
O27 Ti5 Ti8 37.97(16) 2_665 . ?
O27 Ti5 O14 177.0(2) 2_665 . ?
O27 Ti5 O25 77.9(2) 2_665 2_665 ?
O28 Ti5 Ti4 97.62(17) . . ?
O28 Ti5 Ti6 118.19(18) . 2_665 ?
O28 Ti5 Ti8 40.68(17) . . ?
O28 Ti5 O14 103.9(2) . . ?
O28 Ti5 O22 93.6(2) . . ?
O28 Ti5 O25 156.4(2) . 2_665 ?
O28 Ti5 O27 78.6(2) . 2_665 ?
Ti5 Ti6 Ti4 129.15(6) 2_665 . ?
Ti7 Ti6 Ti4 130.23(6) . . ?
Ti7 Ti6 Ti5 76.90(6) . 2_665 ?
O5 Ti6 Ti4 113.8(2) . . ?
O5 Ti6 Ti5 100.3(2) . 2_665 ?
O5 Ti6 Ti7 97.8(2) . . ?
O5 Ti6 O6 77.6(3) . . ?
O5 Ti6 O22 150.4(3) . . ?
O5 Ti6 O25 101.0(3) . . ?
O5 Ti6 O26 94.2(2) . . ?
O5 Ti6 O27 95.6(2) . . ?
O6 Ti6 Ti4 36.95(16) . . ?
O6 Ti6 Ti5 134.82(18) . 2_665 ?
O6 Ti6 Ti7 148.24(18) . . ?
O22 Ti6 Ti4 36.65(16) . . ?
O22 Ti6 Ti5 102.27(16) . 2_665 ?
O22 Ti6 Ti7 105.76(17) . . ?
O22 Ti6 O6 73.0(2) . . ?
O22 Ti6 O25 108.6(2) . . ?
O22 Ti6 O26 92.6(2) . . ?
O22 Ti6 O27 90.3(2) . . ?
O25 Ti6 Ti4 145.23(17) . . ?
O25 Ti6 Ti5 38.68(16) . 2_665 ?
O25 Ti6 Ti7 38.23(16) . . ?
O25 Ti6 O6 173.3(2) . . ?
O25 Ti6 O27 77.1(2) . . ?
O26 Ti6 Ti4 97.95(16) . . ?
O26 Ti6 Ti5 116.63(17) . 2_665 ?
O26 Ti6 Ti7 39.94(16) . . ?
O26 Ti6 O6 108.5(2) . . ?
O26 Ti6 O25 78.1(2) . . ?
O26 Ti6 O27 154.6(2) . . ?
O27 Ti6 Ti4 99.36(16) . . ?
O27 Ti6 Ti5 38.44(16) . 2_665 ?
O27 Ti6 Ti7 115.32(16) . . ?
O27 Ti6 O6 96.4(2) . . ?
Ti6 Ti7 Ti2 76.35(6) . . ?
O7 Ti7 Ti2 79.43(16) . . ?
O7 Ti7 Ti6 81.39(15) . . ?
O8 Ti7 Ti2 131.56(19) . . ?
O8 Ti7 Ti6 137.85(19) . . ?
O8 Ti7 O7 75.7(2) . . ?
O8 Ti7 O16 96.5(2) . . ?
O8 Ti7 O25 103.9(2) . . ?
O8 Ti7 O26 157.3(3) . . ?
O16 Ti7 Ti2 39.27(16) . . ?
O16 Ti7 Ti6 115.53(17) . . ?
O16 Ti7 O7 83.3(2) . . ?
O21 Ti7 Ti2 103.47(17) . . ?
O21 Ti7 Ti6 104.89(18) . . ?
O21 Ti7 O7 173.5(2) . . ?
O21 Ti7 O8 98.2(3) . . ?
O21 Ti7 O16 95.2(2) . . ?
O21 Ti7 O25 95.9(2) . . ?
O21 Ti7 O26 103.8(2) . . ?
O25 Ti7 Ti2 116.06(17) . . ?
O25 Ti7 Ti6 39.72(16) . . ?
O25 Ti7 O7 87.9(2) . . ?
O25 Ti7 O16 155.0(2) . . ?
O25 Ti7 O26 79.5(2) . . ?
O26 Ti7 Ti2 36.89(16) . . ?
O26 Ti7 Ti6 39.88(16) . . ?
O26 Ti7 O7 82.1(2) . . ?
O26 Ti7 O16 76.1(2) . . ?
Ti5 Ti8 Ti3 74.67(6) . . ?
O18 Ti8 Ti3 38.07(17) . . ?
O18 Ti8 Ti5 112.74(18) . . ?
O18 Ti8 O19 84.3(2) . . ?
O19 Ti8 Ti3 79.65(18) . . ?
O19 Ti8 Ti5 83.59(17) . . ?
O20 Ti8 Ti3 132.6(2) . . ?
O20 Ti8 Ti5 139.2(2) . . ?
O20 Ti8 O18 99.4(3) . . ?
O20 Ti8 O19 75.1(3) . . ?
O20 Ti8 O27 104.5(3) . 2_665 ?
O20 Ti8 O28 156.4(3) . . ?
O21 Ti8 Ti3 107.34(18) . . ?
O21 Ti8 Ti5 107.28(18) . . ?
O21 Ti8 O18 95.4(2) . . ?
O21 Ti8 O19 168.2(2) . . ?
O21 Ti8 O20 93.4(3) . . ?
O21 Ti8 O27 96.7(2) . 2_665 ?
O21 Ti8 O28 109.6(2) . . ?
O27 Ti8 Ti3 114.41(17) 2_665 . ?
O27 Ti8 Ti5 39.80(16) 2_665 . ?
O27 Ti8 O18 152.4(2) 2_665 . ?
O27 Ti8 O19 88.7(2) 2_665 . ?
O27 Ti8 O28 79.1(2) 2_665 . ?
O28 Ti8 Ti3 35.54(16) . . ?
O28 Ti8 Ti5 39.26(16) . . ?
O28 Ti8 O18 73.6(2) . . ?
O28 Ti8 O19 81.7(2) . . ?
C1 O1 Ti1 112.4(4) . . ?
C2 O2 Ti1 124.0(4) . . ?
Ti1 O3 Ti2 102.6(2) . . ?
C8 O3 Ti1 143.4(5) . . ?
C8 O3 Ti2 113.6(4) . . ?
C7 O4 Ti2 119.0(5) . . ?
C13 O5 Ti6 120.6(5) . . ?
Ti4 O6 Ti6 103.4(3) . . ?
C14 O6 Ti4 142.6(5) . . ?
C14 O6 Ti6 113.5(5) . . ?
C20 O7 Ti7 110.7(4) . . ?
C19 O8 Ti7 124.4(4) . . ?
C31 O9 Ti4 123.2(4) . . ?
C32 O10 Ti4 112.7(4) . . ?
Ti1 O11 Ti3 103.2(3) . . ?
C43 O11 Ti1 141.6(5) . . ?
C43 O11 Ti3 113.8(5) . . ?
C44 O12 Ti3 120.1(6) . . ?
C50 O13 Ti5 118.7(5) . . ?
Ti4 O14 Ti5 102.1(2) . . ?
C49 O14 Ti4 143.3(5) . . ?
C49 O14 Ti5 114.3(5) . . ?
C26 O15 Ti2 118.7(4) . . ?
Ti7 O16 Ti2 101.8(2) . . ?
C25 O16 Ti2 115.6(4) . . ?
C25 O16 Ti7 142.6(4) . . ?
C37 O17 Ti3 118.3(4) . . ?
Ti8 O18 Ti3 104.3(3) . . ?
C38 O18 Ti3 115.4(4) . . ?
C38 O18 Ti8 140.2(5) . . ?
C56 O19 Ti8 112.5(5) . . ?
C55 O20 Ti8 123.4(5) . . ?
Ti8 O21 Ti7 143.5(3) . . ?
Ti5 O22 Ti4 107.5(3) . . ?
Ti5 O22 Ti6 143.2(3) . . ?
Ti6 O22 Ti4 108.3(3) . . ?
Ti2 O23 Ti1 107.3(3) . . ?
Ti3 O23 Ti1 108.8(3) . . ?
Ti3 O23 Ti2 142.7(3) . . ?
Ti1 O24 Ti4 164.1(4) . . ?
Ti6 O25 Ti5 103.0(3) . 2_665 ?
Ti7 O25 Ti5 154.9(3) . 2_665 ?
Ti7 O25 Ti6 102.0(2) . . ?
Ti2 O26 Ti6 151.5(3) . . ?
Ti2 O26 Ti7 106.2(3) . . ?
Ti6 O26 Ti7 100.2(2) . . ?
Ti5 O27 Ti6 102.0(2) 2_665 . ?
Ti8 O27 Ti5 102.2(2) 2_665 2_665 ?
Ti8 O27 Ti6 155.7(3) 2_665 . ?
Ti3 O28 Ti8 108.4(3) . . ?
Ti5 O28 Ti3 150.9(3) . . ?
Ti5 O28 Ti8 100.1(2) . . ?
O1 C1 C2 113.4(5) . . ?
O1 C1 C6 126.6(5) . . ?
C2 C1 C6 120.0 . . ?
O2 C2 C1 114.7(4) . . ?
O2 C2 C3 125.3(4) . . ?
C3 C2 C1 120.0 . . ?
C2 C3 H3 120.0 . . ?
C4 C3 C2 120.0 . . ?
C4 C3 H3 120.0 . . ?
C3 C4 H4 120.0 . . ?
C5 C4 C3 120.0 . . ?
C5 C4 H4 120.0 . . ?
C4 C5 H5 120.0 . . ?
C4 C5 C6 120.0 . . ?
C6 C5 H5 120.0 . . ?
C1 C6 H6 120.0 . . ?
C5 C6 C1 120.0 . . ?
C5 C6 H6 120.0 . . ?
O3 C8 C9 125.8(5) . . ?
O3 C8 C7 114.2(5) . . ?
C9 C8 C7 120.0 . . ?
C8 C9 H9 120.0 . . ?
C10 C9 C8 120.0 . . ?
C10 C9 H9 120.0 . . ?
C9 C10 H10 120.0 . . ?
C9 C10 C11 120.0 . . ?
C11 C10 H10 120.0 . . ?
C10 C11 H11 120.0 . . ?
C10 C11 C12 120.0 . . ?
C12 C11 H11 120.0 . . ?
C11 C12 H12 120.0 . . ?
C7 C12 C11 120.0 . . ?
C7 C12 H12 120.0 . . ?
O4 C7 C8 114.4(5) . . ?
O4 C7 C12 125.6(5) . . ?
C12 C7 C8 120.0 . . ?
O5 C13 C14 114.9(5) . . ?
O5 C13 C18 125.1(5) . . ?
C14 C13 C18 120.0 . . ?
O6 C14 C13 113.1(5) . . ?
O6 C14 C15 126.9(5) . . ?
C13 C14 C15 120.0 . . ?
C14 C15 H15 120.0 . . ?
C16 C15 C14 120.0 . . ?
C16 C15 H15 120.0 . . ?
C15 C16 H16 120.0 . . ?
C15 C16 C17 120.0 . . ?
C17 C16 H16 120.0 . . ?
C16 C17 H17 120.0 . . ?
C16 C17 C18 120.0 . . ?
C18 C17 H17 120.0 . . ?
C13 C18 H18 120.0 . . ?
C17 C18 C13 120.0 . . ?
C17 C18 H18 120.0 . . ?
O8 C19 C24 124.7(5) . . ?
O8 C19 C20 115.3(5) . . ?
C24 C19 C20 120.0 . . ?
C19 C24 H24 120.0 . . ?
C23 C24 C19 120.0 . . ?
C23 C24 H24 120.0 . . ?
C24 C23 H23 120.0 . . ?
C22 C23 C24 120.0 . . ?
C22 C23 H23 120.0 . . ?
C23 C22 H22 120.0 . . ?
C23 C22 C21 120.0 . . ?
C21 C22 H22 120.0 . . ?
C22 C21 H21 120.0 . . ?
C20 C21 C22 120.0 . . ?
C20 C21 H21 120.0 . . ?
O7 C20 C19 113.8(5) . . ?
O7 C20 C21 126.2(5) . . ?
C21 C20 C19 120.0 . . ?
O16 C25 C26 113.0(4) . . ?
O16 C25 C30 127.0(4) . . ?
C26 C25 C30 120.0 . . ?
O15 C26 C25 114.3(4) . . ?
O15 C26 C27 125.7(4) . . ?
C25 C26 C27 120.0 . . ?
C26 C27 H27 120.0 . . ?
C28 C27 C26 120.0 . . ?
C28 C27 H27 120.0 . . ?
C27 C28 H28 120.0 . . ?
C27 C28 C29 120.0 . . ?
C29 C28 H28 120.0 . . ?
C28 C29 H29 120.0 . . ?
C28 C29 C30 120.0 . . ?
C30 C29 H29 120.0 . . ?
C25 C30 H30 120.0 . . ?
C29 C30 C25 120.0 . . ?
C29 C30 H30 120.0 . . ?
O10 C32 C31 112.9(4) . . ?
O10 C32 C33 127.0(4) . . ?
C31 C32 C33 120.0 . . ?
O9 C31 C32 115.4(4) . . ?
O9 C31 C36 124.5(5) . . ?
C32 C31 C36 120.0 . . ?
C31 C36 H36 120.0 . . ?
C35 C36 C31 120.0 . . ?
C35 C36 H36 120.0 . . ?
C36 C35 H35 120.0 . . ?
C36 C35 C34 120.0 . . ?
C34 C35 H35 120.0 . . ?
C35 C34 H34 120.0 . . ?
C33 C34 C35 120.0 . . ?
C33 C34 H34 120.0 . . ?
C32 C33 H33 120.0 . . ?
C34 C33 C32 120.0 . . ?
C34 C33 H33 120.0 . . ?
O18 C38 C39 126.4(4) . . ?
O18 C38 C37 113.5(5) . . ?
C39 C38 C37 120.0 . . ?
C38 C39 H39 120.0 . . ?
C38 C39 C40 120.0 . . ?
C40 C39 H39 120.0 . . ?
C39 C40 H40 120.0 . . ?
C39 C40 C41 120.0 . . ?
C41 C40 H40 120.0 . . ?
C40 C41 H41 120.0 . . ?
C42 C41 C40 120.0 . . ?
C42 C41 H41 120.0 . . ?
C41 C42 H42 120.0 . . ?
C37 C42 C41 120.0 . . ?
C37 C42 H42 120.0 . . ?
O17 C37 C38 113.9(4) . . ?
O17 C37 C42 126.1(4) . . ?
C42 C37 C38 120.0 . . ?
O11 C43 C48 126.3(6) . . ?
O11 C43 C44 113.7(6) . . ?
C48 C43 C44 120.0 . . ?
C43 C48 H48 120.0 . . ?
C47 C48 C43 120.0 . . ?
C47 C48 H48 120.0 . . ?
C48 C47 H47 120.0 . . ?
C48 C47 C46 120.0 . . ?
C46 C47 H47 120.0 . . ?
C47 C46 H46 120.0 . . ?
C45 C46 C47 120.0 . . ?
C45 C46 H46 120.0 . . ?
C46 C45 H45 120.0 . . ?
C46 C45 C44 120.0 . . ?
C44 C45 H45 120.0 . . ?
O12 C44 C43 114.4(6) . . ?
O12 C44 C45 125.6(6) . . ?
C45 C44 C43 120.0 . . ?
O14 C49 C50 112.4(5) . . ?
O14 C49 C54 127.6(5) . . ?
C50 C49 C54 120.0 . . ?
O13 C50 C49 115.9(5) . . ?
O13 C50 C51 124.0(5) . . ?
C49 C50 C51 120.0 . . ?
C50 C51 H51 120.0 . . ?
C50 C51 C52 120.0 . . ?
C52 C51 H51 120.0 . . ?
C51 C52 H52 120.0 . . ?
C53 C52 C51 120.0 . . ?
C53 C52 H52 120.0 . . ?
C52 C53 H53 120.0 . . ?
C52 C53 C54 120.0 . . ?
C54 C53 H53 120.0 . . ?
C49 C54 H54 120.0 . . ?
C53 C54 C49 120.0 . . ?
C53 C54 H54 120.0 . . ?
O20 C55 C56 116.5(6) . . ?
O20 C55 C60 123.5(6) . . ?
C56 C55 C60 120.0 . . ?
O19 C56 C55 112.4(6) . . ?
O19 C56 C57 127.5(6) . . ?
C57 C56 C55 120.0 . . ?
C56 C57 H57 120.0 . . ?
C58 C57 C56 120.0 . . ?
C58 C57 H57 120.0 . . ?
C57 C58 H58 120.0 . . ?
C57 C58 C59 120.0 . . ?
C59 C58 H58 120.0 . . ?
C58 C59 H59 120.0 . . ?
C60 C59 C58 120.0 . . ?
C60 C59 H59 120.0 . . ?
C55 C60 H60 120.0 . . ?
C59 C60 C55 120.0 . . ?
C59 C60 H60 120.0 . . ?
H1WA O1W H1WB 104.4 . . ?
C61 C66 C65 120.0 . . ?
C61 C66 C67 114.9(11) . . ?
C65 C66 C67 125.1(11) . . ?
C66 C61 H61 120.0 . . ?
C66 C61 C62 120.0 . . ?
C62 C61 H61 120.0 . . ?
C61 C62 H62 120.0 . . ?
C61 C62 C63 120.0 . . ?
C63 C62 H62 120.0 . . ?
C62 C63 H63 120.0 . . ?
C64 C63 C62 120.0 . . ?
C64 C63 H63 120.0 . . ?
C63 C64 H64 120.0 . . ?
C63 C64 C65 120.0 . . ?
C65 C64 H64 120.0 . . ?
C66 C65 H65 120.0 . . ?
C64 C65 C66 120.0 . . ?
C64 C65 H65 120.0 . . ?
C66 C67 H67A 109.5 . . ?
C66 C67 H67B 109.5 . . ?
C66 C67 H67C 109.5 . . ?
H67A C67 H67B 109.5 . . ?
H67A C67 H67C 109.5 . . ?
H67B C67 H67C 109.5 . . ?

loop_
_geom_bond_atom_site_label_1
_geom_bond_atom_site_label_2
_geom_bond_distance
_geom_bond_site_symmetry_2
_geom_bond_publ_flag
Ti1 Ti2 3.153(2) . ?
Ti1 Ti3 3.180(2) . ?
Ti1 O1 2.186(6) . ?
Ti1 O2 1.860(6) . ?
Ti1 O3 1.996(6) . ?
Ti1 O11 2.001(6) . ?
Ti1 O23 1.988(5) . ?
Ti1 O24 1.796(6) . ?
Ti2 Ti7 3.129(2) . ?
Ti2 O3 2.044(6) . ?
Ti2 O4 1.894(6) . ?
Ti2 O15 1.922(6) . ?
Ti2 O16 2.024(6) . ?
Ti2 O23 1.928(6) . ?
Ti2 O26 1.955(5) . ?
Ti3 Ti8 3.191(2) . ?
Ti3 O11 2.058(6) . ?
Ti3 O12 1.904(7) . ?
Ti3 O17 1.904(6) . ?
Ti3 O18 2.031(6) . ?
Ti3 O23 1.922(6) . ?
Ti3 O28 1.955(6) . ?
Ti4 Ti5 3.170(2) . ?
Ti4 Ti6 3.188(2) . ?
Ti4 O6 1.970(6) . ?
Ti4 O9 1.873(6) . ?
Ti4 O10 2.205(6) . ?
Ti4 O14 1.982(6) . ?
Ti4 O22 2.004(5) . ?
Ti4 O24 1.796(6) . ?
Ti5 Ti6 3.083(2) 2_665 ?
Ti5 Ti8 2.991(2) . ?
Ti5 O13 1.900(6) . ?
Ti5 O14 2.092(6) . ?
Ti5 O22 1.927(5) . ?
Ti5 O25 1.977(5) 2_665 ?
Ti5 O27 1.959(5) 2_665 ?
Ti5 O28 1.923(6) . ?
Ti6 Ti7 3.003(2) . ?
Ti6 O5 1.869(6) . ?
Ti6 O6 2.091(6) . ?
Ti6 O22 1.929(5) . ?
Ti6 O25 1.962(5) . ?
Ti6 O26 1.956(6) . ?
Ti6 O27 2.008(5) . ?
Ti7 O7 2.233(6) . ?
Ti7 O8 1.861(6) . ?
Ti7 O16 2.007(6) . ?
Ti7 O21 1.841(6) . ?
Ti7 O25 1.900(6) . ?
Ti7 O26 1.959(5) . ?
Ti8 O18 2.009(5) . ?
Ti8 O19 2.210(6) . ?
Ti8 O20 1.854(6) . ?
Ti8 O21 1.838(6) . ?
Ti8 O27 1.883(6) 2_665 ?
Ti8 O28 1.980(6) . ?
O1 C1 1.356(7) . ?
O2 C2 1.346(7) . ?
O3 C8 1.345(7) . ?
O4 C7 1.340(8) . ?
O5 C13 1.345(8) . ?
O6 C14 1.345(7) . ?
O7 C20 1.387(7) . ?
O8 C19 1.357(7) . ?
O9 C31 1.351(7) . ?
O10 C32 1.349(7) . ?
O11 C43 1.361(7) . ?
O12 C44 1.333(10) . ?
O13 C50 1.361(9) . ?
O14 C49 1.354(7) . ?
O15 C26 1.345(7) . ?
O16 C25 1.349(6) . ?
O17 C37 1.360(7) . ?
O18 C38 1.332(6) . ?
O19 C56 1.334(8) . ?
O20 C55 1.329(7) . ?
C1 C2 1.3900 . ?
C1 C6 1.3900 . ?
C2 C3 1.3900 . ?
C3 H3 0.9500 . ?
C3 C4 1.3900 . ?
C4 H4 0.9500 . ?
C4 C5 1.3900 . ?
C5 H5 0.9500 . ?
C5 C6 1.3900 . ?
C6 H6 0.9500 . ?
C8 C9 1.3900 . ?
C8 C7 1.3900 . ?
C9 H9 0.9500 . ?
C9 C10 1.3900 . ?
C10 H10 0.9500 . ?
C10 C11 1.3900 . ?
C11 H11 0.9500 . ?
C11 C12 1.3900 . ?
C12 H12 0.9500 . ?
C12 C7 1.3900 . ?
C13 C14 1.3900 . ?
C13 C18 1.3900 . ?
C14 C15 1.3900 . ?
C15 H15 0.9500 . ?
C15 C16 1.3900 . ?
C16 H16 0.9500 . ?
C16 C17 1.3900 . ?
C17 H17 0.9500 . ?
C17 C18 1.3900 . ?
C18 H18 0.9500 . ?
C19 C24 1.3900 . ?
C19 C20 1.3900 . ?
C24 H24 0.9500 . ?
C24 C23 1.3900 . ?
C23 H23 0.9500 . ?
C23 C22 1.3900 . ?
C22 H22 0.9500 . ?
C22 C21 1.3900 . ?
C21 H21 0.9500 . ?
C21 C20 1.3900 . ?
C25 C26 1.3900 . ?
C25 C30 1.3900 . ?
C26 C27 1.3900 . ?
C27 H27 0.9500 . ?
C27 C28 1.3900 . ?
C28 H28 0.9500 . ?
C28 C29 1.3900 . ?
C29 H29 0.9500 . ?
C29 C30 1.3900 . ?
C30 H30 0.9500 . ?
C32 C31 1.3900 . ?
C32 C33 1.3900 . ?
C31 C36 1.3900 . ?
C36 H36 0.9500 . ?
C36 C35 1.3900 . ?
C35 H35 0.9500 . ?
C35 C34 1.3900 . ?
C34 H34 0.9500 . ?
C34 C33 1.3900 . ?
C33 H33 0.9500 . ?
C38 C39 1.3900 . ?
C38 C37 1.3900 . ?
C39 H39 0.9500 . ?
C39 C40 1.3900 . ?
C40 H40 0.9500 . ?
C40 C41 1.3900 . ?
C41 H41 0.9500 . ?
C41 C42 1.3900 . ?
C42 H42 0.9500 . ?
C42 C37 1.3900 . ?
C43 C48 1.3900 . ?
C43 C44 1.3900 . ?
C48 H48 0.9500 . ?
C48 C47 1.3900 . ?
C47 H47 0.9500 . ?
C47 C46 1.3900 . ?
C46 H46 0.9500 . ?
C46 C45 1.3900 . ?
C45 H45 0.9500 . ?
C45 C44 1.3900 . ?
C49 C50 1.3900 . ?
C49 C54 1.3900 . ?
C50 C51 1.3900 . ?
C51 H51 0.9500 . ?
C51 C52 1.3900 . ?
C52 H52 0.9500 . ?
C52 C53 1.3900 . ?
C53 H53 0.9500 . ?
C53 C54 1.3900 . ?
C54 H54 0.9500 . ?
C55 C56 1.3900 . ?
C55 C60 1.3900 . ?
C56 C57 1.3900 . ?
C57 H57 0.9500 . ?
C57 C58 1.3900 . ?
C58 H58 0.9500 . ?
C58 C59 1.3900 . ?
C59 H59 0.9500 . ?
C59 C60 1.3900 . ?
C60 H60 0.9500 . ?
O1W H1WA 0.8707 . ?
O1W H1WB 0.8723 . ?
C66 C61 1.3900 . ?
C66 C65 1.3900 . ?
C66 C67 1.463(16) . ?
C61 H61 0.9500 . ?
C61 C62 1.3900 . ?
C62 H62 0.9500 . ?
C62 C63 1.3900 . ?
C63 H63 0.9500 . ?
C63 C64 1.3900 . ?
C64 H64 0.9500 . ?
C64 C65 1.3900 . ?
C65 H65 0.9500 . ?
C67 H67A 0.9800 . ?
C67 H67B 0.9800 . ?
C67 H67C 0.9800 . ?

loop_
_geom_torsion_atom_site_label_1
_geom_torsion_atom_site_label_2
_geom_torsion_atom_site_label_3
_geom_torsion_atom_site_label_4
_geom_torsion
_geom_torsion_site_symmetry_1
_geom_torsion_site_symmetry_2
_geom_torsion_site_symmetry_3
_geom_torsion_site_symmetry_4
_geom_torsion_publ_flag
Ti1 Ti2 O4 C7 -1.9(6) . . . . ?
Ti1 O1 C1 C2 -2.0(5) . . . . ?
Ti1 O1 C1 C6 178.3(3) . . . . ?
Ti1 O2 C2 C1 3.3(7) . . . . ?
Ti1 O2 C2 C3 -177.4(3) . . . . ?
Ti1 O3 C8 C9 -7.3(11) . . . . ?
Ti1 O3 C8 C7 174.0(6) . . . . ?
Ti1 O11 C43 C48 13.1(10) . . . . ?
Ti1 O11 C43 C44 -168.4(5) . . . . ?
Ti2 Ti1 O2 C2 64.5(7) . . . . ?
Ti2 Ti1 O24 Ti4 -34.7(14) . . . . ?
Ti2 Ti7 O8 C19 57.4(6) . . . . ?
Ti2 Ti7 O21 Ti8 -41.4(5) . . . . ?
Ti2 O3 C8 C9 -178.4(4) . . . . ?
Ti2 O3 C8 C7 2.9(6) . . . . ?
Ti2 O4 C7 C8 0.9(7) . . . . ?
Ti2 O4 C7 C12 179.5(4) . . . . ?
Ti2 O15 C26 C25 7.4(7) . . . . ?
Ti2 O15 C26 C27 -172.8(3) . . . . ?
Ti2 O16 C25 C26 -7.4(5) . . . . ?
Ti2 O16 C25 C30 173.2(3) . . . . ?
Ti3 Ti1 O2 C2 -72.3(7) . . . . ?
Ti3 Ti1 O24 Ti4 36.6(14) . . . . ?
Ti3 Ti8 O20 C55 -57.2(8) . . . . ?
Ti3 Ti8 O21 Ti7 39.9(5) . . . . ?
Ti3 O11 C43 C48 176.5(4) . . . . ?
Ti3 O11 C43 C44 -5.0(6) . . . . ?
Ti3 O12 C44 C43 2.7(8) . . . . ?
Ti3 O12 C44 C45 -176.9(4) . . . . ?
Ti3 O17 C37 C38 10.4(6) . . . . ?
Ti3 O17 C37 C42 -171.2(3) . . . . ?
Ti3 O18 C38 C39 173.9(3) . . . . ?
Ti3 O18 C38 C37 -3.2(6) . . . . ?
Ti4 Ti6 O5 C13 10.8(6) . . . . ?
Ti4 O6 C14 C13 -163.9(6) . . . . ?
Ti4 O6 C14 C15 14.4(12) . . . . ?
Ti4 O9 C31 C32 -7.9(7) . . . . ?
Ti4 O9 C31 C36 169.4(4) . . . . ?
Ti4 O10 C32 C31 5.5(6) . . . . ?
Ti4 O10 C32 C33 -171.3(4) . . . . ?
Ti4 O14 C49 C50 -178.3(6) . . . . ?
Ti4 O14 C49 C54 2.1(11) . . . . ?
Ti5 Ti4 O9 C31 75.5(7) . . . . ?
Ti5 Ti4 O24 Ti1 -33.5(14) . . . . ?
Ti5 Ti6 O5 C13 -130.6(6) 2_665 . . . ?
Ti5 Ti8 O20 C55 63.9(8) . . . . ?
Ti5 Ti8 O21 Ti7 -39.0(5) . . . . ?
Ti5 O13 C50 C49 9.9(8) . . . . ?
Ti5 O13 C50 C51 -172.2(4) . . . . ?
Ti5 O14 C49 C50 -6.3(6) . . . . ?
Ti5 O14 C49 C54 174.1(4) . . . . ?
Ti6 Ti4 O9 C31 -65.8(7) . . . . ?
Ti6 Ti4 O24 Ti1 37.4(14) . . . . ?
Ti6 Ti7 O8 C19 -63.2(6) . . . . ?
Ti6 Ti7 O21 Ti8 37.8(5) . . . . ?
Ti6 O5 C13 C14 -1.0(8) . . . . ?
Ti6 O5 C13 C18 176.8(4) . . . . ?
Ti6 O6 C14 C13 6.0(6) . . . . ?
Ti6 O6 C14 C15 -175.6(4) . . . . ?
Ti7 Ti2 O4 C7 -135.9(5) . . . . ?
Ti7 Ti6 O5 C13 151.4(6) . . . . ?
Ti7 O7 C20 C19 -0.6(6) . . . . ?
Ti7 O7 C20 C21 177.9(3) . . . . ?
Ti7 O8 C19 C24 -175.9(4) . . . . ?
Ti7 O8 C19 C20 5.0(7) . . . . ?
Ti7 O16 C25 C26 175.9(5) . . . . ?
Ti7 O16 C25 C30 -3.5(10) . . . . ?
Ti8 O18 C38 C39 -4.0(10) . . . . ?
Ti8 O18 C38 C37 178.9(5) . . . . ?
Ti8 O19 C56 C55 0.0(7) . . . . ?
Ti8 O19 C56 C57 -176.0(5) . . . . ?
Ti8 O20 C55 C56 -4.1(9) . . . . ?
Ti8 O20 C55 C60 174.5(5) . . . . ?
O1 Ti1 O2 C2 -3.3(5) . . . . ?
O1 C1 C2 O2 -0.4(6) . . . . ?
O1 C1 C2 C3 -179.8(6) . . . . ?
O1 C1 C6 C5 179.7(6) . . . . ?
O2 Ti1 O24 Ti4 -177.8(14) . . . . ?
O2 C2 C3 C4 -179.4(6) . . . . ?
O3 Ti1 O2 C2 80.5(6) . . . . ?
O3 Ti1 O24 Ti4 -74.1(14) . . . . ?
O3 Ti2 O4 C7 0.5(5) . . . . ?
O3 C8 C9 C10 -178.6(7) . . . . ?
O3 C8 C7 O4 -2.5(7) . . . . ?
O3 C8 C7 C12 178.8(6) . . . . ?
O5 C13 C14 O6 -3.6(7) . . . . ?
O5 C13 C14 C15 177.9(7) . . . . ?
O5 C13 C18 C17 -177.7(8) . . . . ?
O6 Ti4 O9 C31 -74.7(6) . . . . ?
O6 Ti4 O24 Ti1 77.3(14) . . . . ?
O6 Ti6 O5 C13 3.3(6) . . . . ?
O6 C14 C15 C16 -178.2(8) . . . . ?
O7 Ti7 O8 C19 -4.0(5) . . . . ?
O8 Ti7 O21 Ti8 -177.8(5) . . . . ?
O8 C19 C24 C23 -179.1(6) . . . . ?
O8 C19 C20 O7 -2.2(6) . . . . ?
O8 C19 C20 C21 179.2(6) . . . . ?
O9 Ti4 O24 Ti1 179.0(14) . . . . ?
O9 C31 C36 C35 -177.2(7) . . . . ?
O10 Ti4 O9 C31 8.2(5) . . . . ?
O10 Ti4 O24 Ti1 176.2(10) . . . . ?
O10 C32 C31 O9 0.5(6) . . . . ?
O10 C32 C31 C36 -177.0(6) . . . . ?
O10 C32 C33 C34 176.5(7) . . . . ?
O11 Ti1 O2 C2 -88.1(6) . . . . ?
O11 Ti1 O24 Ti4 75.5(14) . . . . ?
O11 C43 C48 C47 178.4(7) . . . . ?
O11 C43 C44 O12 1.8(7) . . . . ?
O11 C43 C44 C45 -178.6(6) . . . . ?
O13 C50 C51 C52 -177.9(8) . . . . ?
O14 Ti4 O9 C31 89.8(6) . . . . ?
O14 Ti4 O24 Ti1 -74.0(14) . . . . ?
O14 C49 C50 O13 -1.6(7) . . . . ?
O14 C49 C50 C51 -179.6(6) . . . . ?
O14 C49 C54 C53 179.6(7) . . . . ?
O15 Ti2 O4 C7 107.4(6) . . . . ?
O15 C26 C27 C28 -179.8(7) . . . . ?
O16 Ti2 O4 C7 -174.8(5) . . . . ?
O16 Ti7 O8 C19 77.4(5) . . . . ?
O16 Ti7 O21 Ti8 -80.4(5) . . . . ?
O16 C25 C26 O15 0.4(6) . . . . ?
O16 C25 C26 C27 -179.4(5) . . . . ?
O16 C25 C30 C29 179.4(6) . . . . ?
O18 Ti8 O20 C55 -78.5(7) . . . . ?
O18 Ti8 O21 Ti7 76.9(5) . . . . ?
O18 C38 C39 C40 -176.9(6) . . . . ?
O18 C38 C37 O17 -4.1(6) . . . . ?
O18 C38 C37 C42 177.3(6) . . . . ?
O19 Ti8 O20 C55 3.0(7) . . . . ?
O19 Ti8 O21 Ti7 164.8(9) . . . . ?
O19 C56 C57 C58 175.7(9) . . . . ?
O20 Ti8 O21 Ti7 176.7(5) . . . . ?
O20 C55 C56 O19 2.3(8) . . . . ?
O20 C55 C56 C57 178.6(8) . . . . ?
O20 C55 C60 C59 -178.5(9) . . . . ?
O21 Ti7 O8 C19 173.7(5) . . . . ?
O21 Ti8 O20 C55 -174.5(7) . . . . ?
O22 Ti4 O9 C31 -2.5(13) . . . . ?
O22 Ti4 O24 Ti1 2.4(15) . . . . ?
O22 Ti6 O5 C13 8.6(9) . . . . ?
O23 Ti1 O2 C2 -0.7(11) . . . . ?
O23 Ti1 O24 Ti4 1.8(15) . . . . ?
O23 Ti2 O4 C7 1.5(9) . . . . ?
O24 Ti1 O2 C2 178.1(6) . . . . ?
O24 Ti4 O9 C31 -171.3(6) . . . . ?
O25 Ti6 O5 C13 -170.0(6) . . . . ?
O25 Ti7 O8 C19 -88.1(5) . . . . ?
O25 Ti7 O21 Ti8 77.2(5) . . . . ?
O26 Ti2 O4 C7 -98.9(6) . . . . ?
O26 Ti6 O5 C13 111.3(6) . . . . ?
O26 Ti7 O8 C19 8.0(10) . . . . ?
O26 Ti7 O21 Ti8 -3.4(6) . . . . ?
O27 Ti6 O5 C13 -92.1(6) . . . . ?
O27 Ti8 O20 C55 87.6(7) 2_665 . . . ?
O27 Ti8 O21 Ti7 -78.3(5) 2_665 . . . ?
O28 Ti8 O20 C55 -8.2(12) . . . . ?
O28 Ti8 O21 Ti7 2.4(6) . . . . ?
C1 C2 C3 C4 0.0 . . . . ?
C2 C1 C6 C5 0.0 . . . . ?
C2 C3 C4 C5 0.0 . . . . ?
C3 C4 C5 C6 0.0 . . . . ?
C4 C5 C6 C1 0.0 . . . . ?
C6 C1 C2 O2 179.4(6) . . . . ?
C6 C1 C2 C3 0.0 . . . . ?
C8 C9 C10 C11 0.0 . . . . ?
C9 C8 C7 O4 178.7(7) . . . . ?
C9 C8 C7 C12 0.0 . . . . ?
C9 C10 C11 C12 0.0 . . . . ?
C10 C11 C12 C7 0.0 . . . . ?
C11 C12 C7 O4 -178.6(8) . . . . ?
C11 C12 C7 C8 0.0 . . . . ?
C7 C8 C9 C10 0.0 . . . . ?
C13 C14 C15 C16 0.0 . . . . ?
C14 C13 C18 C17 0.0 . . . . ?
C14 C15 C16 C17 0.0 . . . . ?
C15 C16 C17 C18 0.0 . . . . ?
C16 C17 C18 C13 0.0 . . . . ?
C18 C13 C14 O6 178.4(7) . . . . ?
C18 C13 C14 C15 0.0 . . . . ?
C19 C24 C23 C22 0.0 . . . . ?
C24 C19 C20 O7 178.6(6) . . . . ?
C24 C19 C20 C21 0.0 . . . . ?
C24 C23 C22 C21 0.0 . . . . ?
C23 C22 C21 C20 0.0 . . . . ?
C22 C21 C20 O7 -178.4(7) . . . . ?
C22 C21 C20 C19 0.0 . . . . ?
C20 C19 C24 C23 0.0 . . . . ?
C25 C26 C27 C28 0.0 . . . . ?
C26 C25 C30 C29 0.0 . . . . ?
C26 C27 C28 C29 0.0 . . . . ?
C27 C28 C29 C30 0.0 . . . . ?
C28 C29 C30 C25 0.0 . . . . ?
C30 C25 C26 O15 179.8(6) . . . . ?
C30 C25 C26 C27 0.0 . . . . ?
C32 C31 C36 C35 0.0 . . . . ?
C31 C32 C33 C34 0.0 . . . . ?
C31 C36 C35 C34 0.0 . . . . ?
C36 C35 C34 C33 0.0 . . . . ?
C35 C34 C33 C32 0.0 . . . . ?
C33 C32 C31 O9 177.5(6) . . . . ?
C33 C32 C31 C36 0.0 . . . . ?
C38 C39 C40 C41 0.0 . . . . ?
C39 C38 C37 O17 178.6(6) . . . . ?
C39 C38 C37 C42 0.0 . . . . ?
C39 C40 C41 C42 0.0 . . . . ?
C40 C41 C42 C37 0.0 . . . . ?
C41 C42 C37 O17 -178.4(7) . . . . ?
C41 C42 C37 C38 0.0 . . . . ?
C37 C38 C39 C40 0.0 . . . . ?
C43 C48 C47 C46 0.0 . . . . ?
C48 C43 C44 O12 -179.6(7) . . . . ?
C48 C43 C44 C45 0.0 . . . . ?
C48 C47 C46 C45 0.0 . . . . ?
C47 C46 C45 C44 0.0 . . . . ?
C46 C45 C44 O12 179.5(8) . . . . ?
C46 C45 C44 C43 0.0 . . . . ?
C44 C43 C48 C47 0.0 . . . . ?
C49 C50 C51 C52 0.0 . . . . ?
C50 C49 C54 C53 0.0 . . . . ?
C50 C51 C52 C53 0.0 . . . . ?
C51 C52 C53 C54 0.0 . . . . ?
C52 C53 C54 C49 0.0 . . . . ?
C54 C49 C50 O13 178.1(7) . . . . ?
C54 C49 C50 C51 0.0 . . . . ?
C55 C56 C57 C58 0.0 . . . . ?
C56 C55 C60 C59 0.0 . . . . ?
C56 C57 C58 C59 0.0 . . . . ?
C57 C58 C59 C60 0.0 . . . . ?
C58 C59 C60 C55 0.0 . . . . ?
C60 C55 C56 O19 -176.3(8) . . . . ?
C60 C55 C56 C57 0.0 . . . . ?
C66 C61 C62 C63 0.0 . . . . ?
C61 C66 C65 C64 0.0 . . . . ?
C61 C62 C63 C64 0.0 . . . . ?
C62 C63 C64 C65 0.0 . . . . ?
C63 C64 C65 C66 0.0 . . . . ?
C65 C66 C61 C62 0.0 . . . . ?
C67 C66 C61 C62 179.9(10) . . . . ?
C67 C66 C65 C64 -179.9(12) . . . . ?

loop_
_twin_individual_id
_twin_individual_mass_fraction_refined
1 0.5693(14)
2 0.4307(14)
